data_7043796
loop_
_publ_author_name
'Sankaralingam, Muniyandi'
'Vadivelu, Prabha'
'Palaniandavar, Mallayan'

_publ_section_title
;
 Novel nickel(ii) complexes of sterically modified linear N4 ligands:
 effect of ligand stereoelectronic factors and solvent of coordination on
 nickel(ii) spin-state and catalytic alkane hydroxylation.
;
_journal_name_full 'Dalton transactions (Cambridge, England : 2003)'
_journal_paper_doi 10.1039/c7dt00576h
_journal_year 2017
_chemical_formula_sum 'C69 H68 B2 N6 Ni'
_chemical_formula_weight 1061.60
_space_group_crystal_system monoclinic
_space_group_IT_number 14
_space_group_name_Hall '-P 2ybc'
_space_group_name_H-M_alt 'P 1 21/c 1'
_symmetry_space_group_name_Hall '-P 2ybc'
_symmetry_space_group_name_H-M 'P 1 21/c 1'
_atom_sites_solution_hydrogens geom
_audit_creation_method SHELXL-2014/7
_audit_update_record
;
2017-03-28 deposited with the CCDC.
2017-03-29 downloaded from the CCDC.
;
_cell_angle_alpha 90
_cell_angle_beta 95.268(3)
_cell_angle_gamma 90
_cell_formula_units_Z 4
_cell_length_a 11.6625(4)
_cell_length_b 13.6676(4)
_cell_length_c 35.5420(11)
_cell_measurement_reflns_used 9180
_cell_measurement_temperature 149.9
_cell_measurement_theta_max 29.231
_cell_measurement_theta_min 2.639
_cell_volume 5641.4(3)
_computing_structure_refinement 'SHELXL-2014/7 (Sheldrick, 2014)'
_diffrn_ambient_temperature 149.9
_diffrn_measured_fraction_theta_full 0.993
_diffrn_measured_fraction_theta_max 0.857
_diffrn_measurement_device_type 'Xcalibur, Eos'
_diffrn_measurement_method 'Xcalibur, Eos'
_diffrn_radiation_type MoK\a
_diffrn_radiation_wavelength 0.71073
_diffrn_reflns_av_R_equivalents 0.0757
_diffrn_reflns_av_unetI/netI 0.1596
_diffrn_reflns_Laue_measured_fraction_full 0.993
_diffrn_reflns_Laue_measured_fraction_max 0.857
_diffrn_reflns_limit_h_max 15
_diffrn_reflns_limit_h_min -13
_diffrn_reflns_limit_k_max 18
_diffrn_reflns_limit_k_min -17
_diffrn_reflns_limit_l_max 45
_diffrn_reflns_limit_l_min -44
_diffrn_reflns_number 30859
_diffrn_reflns_point_group_measured_fraction_full 0.993
_diffrn_reflns_point_group_measured_fraction_max 0.857
_diffrn_reflns_theta_full 25.242
_diffrn_reflns_theta_max 29.296
_diffrn_reflns_theta_min 2.644
_diffrn_source 'Enhance (Mo) X-ray Source'
_exptl_absorpt_coefficient_mu 0.393
_exptl_absorpt_correction_T_max 1
_exptl_absorpt_correction_T_min 0.47611
_exptl_absorpt_correction_type multi-scan
_exptl_absorpt_process_details multi-scan
_exptl_crystal_colour Purple
_exptl_crystal_density_diffrn 1.250
_exptl_crystal_description Plate
_exptl_crystal_F_000 2248
_exptl_crystal_size_max 0.12
_exptl_crystal_size_mid 0.09
_exptl_crystal_size_min 0.06
_refine_diff_density_max 0.654
_refine_diff_density_min -0.536
_refine_diff_density_rms 0.065
_refine_ls_extinction_coef 0.00083(4)
_refine_ls_extinction_expression Fc^*^=kFc[1+0.001xFc^2^\l^3^/sin(2\q)]^-1/4^
_refine_ls_extinction_method 'SHELXL-2014/7 (Sheldrick 2014'
_refine_ls_goodness_of_fit_ref 0.941
_refine_ls_hydrogen_treatment constr
_refine_ls_matrix_type full
_refine_ls_number_parameters 706
_refine_ls_number_reflns 13214
_refine_ls_number_restraints 0
_refine_ls_restrained_S_all 0.941
_refine_ls_R_factor_all 0.1458
_refine_ls_R_factor_gt 0.0669
_refine_ls_shift/su_max 0.002
_refine_ls_shift/su_mean 0.000
_refine_ls_structure_factor_coef Fsqd
_refine_ls_weighting_details 'w=1/[\s^2^(Fo^2^)+(0.0055P)^2^] where P=(Fo^2^+2Fc^2^)/3'
_refine_ls_weighting_scheme calc
_refine_ls_wR_factor_gt 0.0735
_refine_ls_wR_factor_ref 0.0921
_reflns_Friedel_coverage 0.000
_reflns_number_gt 6966
_reflns_number_total 13214
_reflns_threshold_expression 'I > 2\s(I)'
_cod_data_source_file c7dt00576h2.cif
_cod_data_source_block shelx
_cod_original_formula_sum ' C69 H68 B2 N6 Ni '
_cod_database_code 7043796
_shelx_shelxl_version_number 2014/7
_shelx_space_group_comment
;
The symmetry employed for this shelxl refinement is uniquely defined
by the following loop, which should always be used as a source of
symmetry information in preference to the above space-group names.
They are only intended as comments.
;

loop_
_space_group_symop_operation_xyz
'x, y, z'
'-x, y+1/2, -z+1/2'
'-x, -y, -z'
'x, -y-1/2, z-1/2'

loop_
_atom_site_label
_atom_site_type_symbol
_atom_site_fract_x
_atom_site_fract_y
_atom_site_fract_z
_atom_site_U_iso_or_equiv
_atom_site_adp_type
_atom_site_occupancy
_atom_site_site_symmetry_order
_atom_site_calc_flag
_atom_site_refinement_flags_posn
_atom_site_refinement_flags_adp
Ni1 Ni 0.27272(3) 0.24645(3) 0.61924(2) 0.02332(11) Uani 1 1 d . .
N1 N 0.2754(2) 0.13074(16) 0.65668(6) 0.0264(6) Uani 1 1 d . .
N3 N 0.3107(2) 0.33108(17) 0.57350(6) 0.0243(6) Uani 1 1 d . .
N5 N 0.3609(2) 0.33118(17) 0.66524(6) 0.0267(6) Uani 1 1 d . .
C40 C 0.2484(2) 0.62920(19) 0.50152(7) 0.0184(7) Uani 1 1 d . .
N2 N 0.4145(2) 0.17466(18) 0.60097(6) 0.0296(7) Uani 1 1 d . .
C46 C 0.7611(2) 0.30191(19) 0.68862(8) 0.0212(7) Uani 1 1 d . .
C28 C 0.1534(2) 0.76126(19) 0.54736(8) 0.0232(7) Uani 1 1 d . .
C27 C 0.3986(2) 0.65965(19) 0.57913(7) 0.0209(7) Uani 1 1 d . .
H27 H 0.3365 0.6193 0.5829 0.025 Uiso 1 1 calc R U
C18 C 0.3793(3) 0.3808(2) 0.69091(8) 0.0251(7) Uani 1 1 d . .
C22 C 0.3841(2) 0.73085(19) 0.55053(7) 0.0202(7) Uani 1 1 d . .
C51 C 0.8067(2) 0.3050(2) 0.65336(8) 0.0234(7) Uani 1 1 d . .
H51 H 0.8437 0.2497 0.6452 0.028 Uiso 1 1 calc R U
C26 C 0.5000(3) 0.6461(2) 0.60197(7) 0.0232(7) Uani 1 1 d . .
H26 H 0.5047 0.5973 0.6203 0.028 Uiso 1 1 calc R U
N4 N 0.1519(2) 0.35591(16) 0.62520(7) 0.0253(6) Uani 1 1 d . .
C53 C 0.9706(3) 0.3130(2) 0.74389(8) 0.0259(7) Uani 1 1 d . .
H53 H 0.9343 0.3680 0.7329 0.031 Uiso 1 1 calc R U
C59 C 0.8733(3) 0.0718(2) 0.67591(8) 0.0257(7) Uani 1 1 d . .
H59 H 0.9392 0.1104 0.6769 0.031 Uiso 1 1 calc R U
C42 C 0.1355(3) 0.4947(2) 0.47098(8) 0.0246(7) Uani 1 1 d . .
H42 H 0.0636 0.4671 0.4642 0.030 Uiso 1 1 calc R U
C64 C 0.6885(3) 0.20759(18) 0.74873(8) 0.0197(7) Uani 1 1 d . .
C56 C 1.0818(3) 0.1543(2) 0.77713(9) 0.0362(9) Uani 1 1 d . .
H56 H 1.1183 0.0999 0.7884 0.043 Uiso 1 1 calc R U
C47 C 0.7067(3) 0.3884(2) 0.69858(8) 0.0282(8) Uani 1 1 d . .
H47 H 0.6745 0.3906 0.7216 0.034 Uiso 1 1 calc R U
N6 N 0.1547(2) 0.16212(18) 0.58499(7) 0.0343(7) Uani 1 1 d . .
C43 C 0.2342(3) 0.4487(2) 0.46125(8) 0.0262(8) Uani 1 1 d . .
H43 H 0.2295 0.3897 0.4482 0.031 Uiso 1 1 calc R U
C39 C 0.2480(2) 0.8107(2) 0.45295(8) 0.0236(7) Uani 1 1 d . .
H39 H 0.2339 0.7478 0.4437 0.028 Uiso 1 1 calc R U
C58 C 0.7790(3) 0.10514(19) 0.69455(7) 0.0202(7) Uani 1 1 d . .
C65 C 0.7156(3) 0.19686(19) 0.78777(8) 0.0275(8) Uani 1 1 d . .
H65 H 0.7925 0.1906 0.7970 0.033 Uiso 1 1 calc R U
C62 C 0.6826(3) -0.0462(2) 0.67194(8) 0.0322(8) Uani 1 1 d . .
H62 H 0.6174 -0.0857 0.6708 0.039 Uiso 1 1 calc R U
C33 C 0.0427(3) 0.77109(19) 0.52876(9) 0.0303(8) Uani 1 1 d . .
H33 H 0.0342 0.7680 0.5025 0.036 Uiso 1 1 calc R U
C41 C 0.1443(3) 0.58267(19) 0.49096(7) 0.0221(7) Uani 1 1 d . .
H41 H 0.0769 0.6118 0.4976 0.027 Uiso 1 1 calc R U
C61 C 0.7773(3) -0.0752(2) 0.65433(8) 0.0340(9) Uani 1 1 d . .
H61 H 0.7768 -0.1342 0.6413 0.041 Uiso 1 1 calc R U
C23 C 0.4823(3) 0.7881(2) 0.54680(8) 0.0295(8) Uani 1 1 d . .
H23 H 0.4789 0.8366 0.5284 0.035 Uiso 1 1 calc R U
C45 C 0.3455(3) 0.57947(19) 0.49095(7) 0.0236(7) Uani 1 1 d . .
H45 H 0.4177 0.6067 0.4975 0.028 Uiso 1 1 calc R U
C54 C 1.0785(3) 0.3242(2) 0.76353(8) 0.0347(8) Uani 1 1 d . .
H54 H 1.1126 0.3857 0.7655 0.042 Uiso 1 1 calc R U
C44 C 0.3395(3) 0.4915(2) 0.47125(8) 0.0272(8) Uani 1 1 d . .
H44 H 0.4066 0.4616 0.4648 0.033 Uiso 1 1 calc R U
C63 C 0.6844(3) 0.0418(2) 0.69140(8) 0.0252(7) Uani 1 1 d . .
H63 H 0.6192 0.0596 0.7030 0.030 Uiso 1 1 calc R U
C34 C 0.2666(2) 0.82446(19) 0.49189(8) 0.0202(7) Uani 1 1 d . .
C38 C 0.2496(3) 0.8878(2) 0.42736(8) 0.0315(8) Uani 1 1 d . .
H38 H 0.2344 0.8759 0.4016 0.038 Uiso 1 1 calc R U
C55 C 1.1352(3) 0.2444(2) 0.78015(8) 0.0353(8) Uani 1 1 d . .
H55 H 1.2078 0.2512 0.7931 0.042 Uiso 1 1 calc R U
C20 C 0.0969(3) 0.1053(2) 0.57026(9) 0.0279(8) Uani 1 1 d . .
C52 C 0.9140(2) 0.22299(19) 0.73983(7) 0.0204(7) Uani 1 1 d . .
C29 C 0.1593(3) 0.77554(19) 0.58638(8) 0.0322(8) Uani 1 1 d . .
H29 H 0.2312 0.7738 0.6001 0.039 Uiso 1 1 calc R U
C36 C 0.2922(3) 0.9981(2) 0.47837(8) 0.0382(9) Uani 1 1 d . .
H36 H 0.3083 1.0610 0.4873 0.046 Uiso 1 1 calc R U
C69 C 0.5705(3) 0.21532(19) 0.73755(8) 0.0276(8) Uani 1 1 d . .
H69 H 0.5477 0.2228 0.7119 0.033 Uiso 1 1 calc R U
C13 C 0.1558(2) 0.4251(2) 0.59823(8) 0.0256(7) Uani 1 1 d . .
C68 C 0.4855(3) 0.2125(2) 0.76248(9) 0.0333(8) Uani 1 1 d . .
H68 H 0.4081 0.2167 0.7536 0.040 Uiso 1 1 calc R U
C67 C 0.5176(3) 0.2033(2) 0.80094(9) 0.0360(9) Uani 1 1 d . .
H67 H 0.4620 0.2026 0.8181 0.043 Uiso 1 1 calc R U
C37 C 0.2736(3) 0.9812(2) 0.43996(8) 0.0358(9) Uani 1 1 d . .
H37 H 0.2772 1.0324 0.4229 0.043 Uiso 1 1 calc R U
C50 C 0.7989(2) 0.3873(2) 0.63016(8) 0.0292(8) Uani 1 1 d . .
H50 H 0.8299 0.3857 0.6070 0.035 Uiso 1 1 calc R U
C25 C 0.5939(3) 0.7048(2) 0.59762(8) 0.0295(8) Uani 1 1 d . .
H25 H 0.6619 0.6972 0.6132 0.035 Uiso 1 1 calc R U
C48 C 0.6987(3) 0.4712(2) 0.67558(9) 0.0326(8) Uani 1 1 d . .
H48 H 0.6616 0.5269 0.6834 0.039 Uiso 1 1 calc R U
C60 C 0.8725(3) -0.0157(2) 0.65627(8) 0.0315(8) Uani 1 1 d . .
H60 H 0.9367 -0.0343 0.6443 0.038 Uiso 1 1 calc R U
C32 C -0.0552(3) 0.7853(2) 0.54781(10) 0.0396(9) Uani 1 1 d . .
H32 H -0.1274 0.7885 0.5344 0.048 Uiso 1 1 calc R U
C19 C 0.3993(3) 0.4453(2) 0.72360(8) 0.0408(9) Uani 1 1 d . .
H19A H 0.4244 0.5081 0.7155 0.061 Uiso 1 1 calc R U
H19B H 0.4575 0.4174 0.7413 0.061 Uiso 1 1 calc R U
H19C H 0.3292 0.4526 0.7355 0.061 Uiso 1 1 calc R U
C35 C 0.2870(3) 0.9212(2) 0.50358(8) 0.0294(8) Uani 1 1 d . .
H35 H 0.2974 0.9345 0.5293 0.035 Uiso 1 1 calc R U
C1 C 0.2049(3) 0.1144(2) 0.68401(8) 0.0345(9) Uani 1 1 d . .
H1 H 0.1564 0.1645 0.6904 0.041 Uiso 1 1 calc R U
C57 C 0.9744(3) 0.1439(2) 0.75744(8) 0.0303(8) Uani 1 1 d . .
H57 H 0.9409 0.0821 0.7558 0.036 Uiso 1 1 calc R U
C11 C 0.3349(3) 0.2624(2) 0.54258(7) 0.0349(8) Uani 1 1 d . .
H11A H 0.3825 0.2948 0.5254 0.042 Uiso 1 1 calc R U
H11B H 0.2631 0.2436 0.5285 0.042 Uiso 1 1 calc R U
C49 C 0.7456(3) 0.4710(2) 0.64135(9) 0.0333(8) Uani 1 1 d . .
H49 H 0.7413 0.5264 0.6261 0.040 Uiso 1 1 calc R U
C10 C 0.3978(3) 0.1693(2) 0.55931(8) 0.0317(8) Uani 1 1 d . .
H10A H 0.3528 0.1117 0.5518 0.038 Uiso 1 1 calc R U
H10B H 0.4721 0.1634 0.5493 0.038 Uiso 1 1 calc R U
C4 C 0.3472(3) -0.0315(2) 0.66611(9) 0.0432(10) Uani 1 1 d . .
H4 H 0.3968 -0.0805 0.6595 0.052 Uiso 1 1 calc R U
C14 C 0.1109(3) 0.5179(2) 0.60275(9) 0.0356(9) Uani 1 1 d . .
H14 H 0.1151 0.5650 0.5841 0.043 Uiso 1 1 calc R U
C17 C 0.1005(3) 0.3773(2) 0.65624(9) 0.0317(8) Uani 1 1 d . .
H17 H 0.0966 0.3292 0.6746 0.038 Uiso 1 1 calc R U
C30 C 0.0623(3) 0.7923(2) 0.60578(9) 0.0434(10) Uani 1 1 d . .
H30 H 0.0704 0.8020 0.6318 0.052 Uiso 1 1 calc R U
B1 B 0.2635(3) 0.7364(2) 0.52311(8) 0.0181(7) Uani 1 1 d . .
C5 C 0.3463(3) 0.0582(2) 0.64850(8) 0.0274(8) Uani 1 1 d . .
C15 C 0.0600(3) 0.5392(2) 0.63514(10) 0.0386(9) Uani 1 1 d . .
H15 H 0.0304 0.6014 0.6388 0.046 Uiso 1 1 calc R U
C12 C 0.2102(3) 0.3949(2) 0.56334(8) 0.0322(8) Uani 1 1 d . .
H12A H 0.1543 0.3602 0.5464 0.039 Uiso 1 1 calc R U
H12B H 0.2346 0.4526 0.5503 0.039 Uiso 1 1 calc R U
B2 B 0.7851(3) 0.2097(2) 0.71791(9) 0.0206(8) Uani 1 1 d . .
C16 C 0.0532(3) 0.4677(2) 0.66220(9) 0.0385(9) Uani 1 1 d . .
H16 H 0.0173 0.4803 0.6840 0.046 Uiso 1 1 calc R U
C8 C 0.5230(3) 0.3280(2) 0.59029(10) 0.0474(10) Uani 1 1 d . .
H8A H 0.5463 0.3112 0.5656 0.057 Uiso 1 1 calc R U
H8B H 0.5835 0.3685 0.6027 0.057 Uiso 1 1 calc R U
C24 C 0.5846(3) 0.7749(2) 0.56963(9) 0.0380(9) Uani 1 1 d . .
H24 H 0.6478 0.8141 0.5659 0.046 Uiso 1 1 calc R U
C9 C 0.4152(3) 0.3901(2) 0.58434(8) 0.0352(9) Uani 1 1 d . .
H9A H 0.4048 0.4254 0.6075 0.042 Uiso 1 1 calc R U
H9B H 0.4250 0.4379 0.5647 0.042 Uiso 1 1 calc R U
C66 C 0.6320(3) 0.1952(2) 0.81339(8) 0.0341(9) Uani 1 1 d . .
H66 H 0.6540 0.1886 0.8391 0.041 Uiso 1 1 calc R U
C31 C -0.0447(3) 0.7944(2) 0.58644(11) 0.0444(10) Uani 1 1 d . .
H31 H -0.1099 0.8020 0.5994 0.053 Uiso 1 1 calc R U
C21 C 0.0227(3) 0.0313(2) 0.55108(9) 0.0495(10) Uani 1 1 d . .
H21A H 0.0666 -0.0072 0.5350 0.074 Uiso 1 1 calc R U
H21B H -0.0395 0.0628 0.5362 0.074 Uiso 1 1 calc R U
H21C H -0.0078 -0.0103 0.5695 0.074 Uiso 1 1 calc R U
C3 C 0.2739(3) -0.0475(2) 0.69359(10) 0.0521(11) Uani 1 1 d . .
H3 H 0.2729 -0.1076 0.7058 0.063 Uiso 1 1 calc R U
C2 C 0.2016(3) 0.0274(2) 0.70274(10) 0.0525(12) Uani 1 1 d . .
H2 H 0.1515 0.0186 0.7214 0.063 Uiso 1 1 calc R U
C7 C 0.5182(3) 0.2346(2) 0.61270(8) 0.0416(9) Uani 1 1 d . .
H7A H 0.5867 0.1963 0.6096 0.050 Uiso 1 1 calc R U
H7B H 0.5184 0.2507 0.6393 0.050 Uiso 1 1 calc R U
C6 C 0.4257(3) 0.0758(2) 0.61805(9) 0.0516(11) Uani 1 1 d . .
H6A H 0.5046 0.0666 0.6287 0.062 Uiso 1 1 calc R U
H6B H 0.4100 0.0273 0.5983 0.062 Uiso 1 1 calc R U

loop_
_atom_site_aniso_label
_atom_site_aniso_U_11
_atom_site_aniso_U_22
_atom_site_aniso_U_33
_atom_site_aniso_U_23
_atom_site_aniso_U_13
_atom_site_aniso_U_12
Ni1 0.0257(2) 0.0231(2) 0.0205(2) 0.00533(18) -0.00172(16) -0.00345(19)
N1 0.0324(18) 0.0257(15) 0.0206(14) 0.0060(11) 0.0002(12) 0.0012(12)
N3 0.0290(17) 0.0282(15) 0.0139(13) 0.0014(11) -0.0073(11) -0.0065(12)
N5 0.0242(17) 0.0340(16) 0.0206(14) -0.0013(12) -0.0045(12) 0.0018(12)
C40 0.0209(19) 0.0165(15) 0.0172(16) 0.0068(12) -0.0008(13) -0.0017(13)
N2 0.0330(18) 0.0377(16) 0.0186(14) 0.0081(12) 0.0059(12) 0.0020(13)
C46 0.0226(19) 0.0206(16) 0.0186(16) -0.0009(12) -0.0080(13) -0.0034(13)
C28 0.0290(19) 0.0133(15) 0.0271(17) 0.0003(13) 0.0022(13) 0.0009(14)
C27 0.0225(19) 0.0202(16) 0.0201(16) -0.0026(13) 0.0024(13) -0.0028(13)
C18 0.025(2) 0.0256(18) 0.0242(18) 0.0074(14) -0.0021(14) 0.0054(14)
C22 0.031(2) 0.0138(15) 0.0159(15) -0.0014(12) 0.0042(13) -0.0030(13)
C51 0.025(2) 0.0201(16) 0.0241(17) -0.0002(13) -0.0037(14) -0.0021(13)
C26 0.031(2) 0.0233(17) 0.0146(16) 0.0016(13) 0.0010(13) 0.0013(15)
N4 0.0247(17) 0.0244(14) 0.0255(15) 0.0049(12) -0.0040(12) -0.0034(12)
C53 0.028(2) 0.0235(17) 0.0255(18) 0.0003(13) -0.0019(14) 0.0004(14)
C59 0.029(2) 0.0235(17) 0.0241(17) 0.0007(14) -0.0010(14) 0.0034(14)
C42 0.020(2) 0.0258(17) 0.0269(18) 0.0031(14) -0.0038(14) -0.0082(14)
C64 0.0273(19) 0.0114(14) 0.0200(16) -0.0002(12) 0.0000(13) 0.0025(13)
C56 0.038(2) 0.030(2) 0.038(2) 0.0005(16) -0.0081(17) 0.0067(17)
C47 0.028(2) 0.0276(18) 0.0281(19) 0.0018(14) -0.0013(15) 0.0023(15)
N6 0.041(2) 0.0241(15) 0.0360(17) 0.0046(13) -0.0081(14) -0.0089(13)
C43 0.039(2) 0.0202(16) 0.0191(17) -0.0020(13) 0.0008(15) -0.0038(15)
C39 0.032(2) 0.0182(16) 0.0206(16) -0.0012(13) 0.0037(14) 0.0026(14)
C58 0.028(2) 0.0211(16) 0.0109(15) 0.0051(12) -0.0035(13) 0.0029(14)
C65 0.035(2) 0.0213(17) 0.0249(18) -0.0029(14) -0.0025(15) -0.0050(14)
C62 0.041(2) 0.0268(18) 0.0274(19) 0.0001(15) -0.0041(16) -0.0089(16)
C33 0.034(2) 0.0169(17) 0.040(2) -0.0044(14) 0.0066(16) 0.0010(15)
C41 0.027(2) 0.0176(16) 0.0221(17) 0.0023(13) 0.0056(14) -0.0015(13)
C61 0.063(3) 0.0197(17) 0.0192(17) -0.0045(13) 0.0009(17) 0.0050(17)
C23 0.031(2) 0.0255(18) 0.0306(19) 0.0100(14) -0.0045(15) -0.0082(15)
C45 0.027(2) 0.0231(17) 0.0208(17) 0.0001(13) 0.0009(14) -0.0059(14)
C54 0.036(2) 0.035(2) 0.033(2) -0.0060(16) -0.0017(16) -0.0081(17)
C44 0.031(2) 0.0249(17) 0.0267(18) -0.0004(14) 0.0084(15) 0.0052(15)
C63 0.033(2) 0.0238(17) 0.0182(17) 0.0008(13) 0.0009(14) 0.0027(15)
C34 0.0204(19) 0.0203(16) 0.0195(16) -0.0006(13) 0.0005(13) -0.0024(13)
C38 0.043(2) 0.0329(19) 0.0181(17) 0.0005(14) -0.0020(15) 0.0072(16)
C55 0.026(2) 0.042(2) 0.0354(19) -0.0066(17) -0.0076(15) -0.0003(18)
C20 0.027(2) 0.0260(18) 0.0302(19) 0.0052(15) 0.0015(15) 0.0001(15)
C52 0.0240(19) 0.0224(17) 0.0148(15) -0.0015(12) 0.0018(12) 0.0008(13)
C29 0.046(2) 0.0230(18) 0.0284(19) 0.0011(14) 0.0070(16) 0.0062(15)
C36 0.068(3) 0.0158(17) 0.0277(19) 0.0035(14) -0.0087(18) -0.0093(17)
C69 0.031(2) 0.0293(18) 0.0233(17) 0.0050(14) 0.0061(15) 0.0082(15)
C13 0.0159(19) 0.0276(18) 0.0309(19) 0.0063(14) -0.0112(14) -0.0061(14)
C68 0.028(2) 0.0326(19) 0.041(2) 0.0091(16) 0.0085(16) 0.0060(15)
C67 0.049(3) 0.0311(19) 0.030(2) 0.0019(15) 0.0195(18) 0.0014(17)
C37 0.058(3) 0.0273(19) 0.0213(18) 0.0064(15) -0.0013(17) -0.0042(17)
C50 0.028(2) 0.0320(19) 0.0265(18) 0.0056(15) -0.0037(14) -0.0048(15)
C25 0.028(2) 0.0303(18) 0.0286(18) -0.0035(14) -0.0076(14) -0.0024(15)
C48 0.035(2) 0.0202(17) 0.041(2) 0.0004(15) -0.0083(16) 0.0028(15)
C60 0.046(2) 0.0274(19) 0.0221(18) 0.0014(14) 0.0075(16) 0.0064(16)
C32 0.028(2) 0.0227(18) 0.069(3) -0.0081(18) 0.0105(19) -0.0004(15)
C19 0.059(3) 0.032(2) 0.0286(19) -0.0074(16) -0.0101(17) 0.0118(18)
C35 0.047(2) 0.0232(17) 0.0166(16) 0.0000(13) -0.0022(15) -0.0082(15)
C1 0.045(2) 0.0261(18) 0.034(2) 0.0083(15) 0.0121(17) 0.0020(16)
C57 0.031(2) 0.0193(17) 0.038(2) 0.0014(15) -0.0061(16) -0.0004(15)
C11 0.048(2) 0.039(2) 0.0166(16) 0.0015(15) -0.0015(15) -0.0091(18)
C49 0.042(2) 0.0194(17) 0.036(2) 0.0114(15) -0.0096(16) -0.0086(15)
C10 0.039(2) 0.0317(19) 0.0253(18) -0.0031(15) 0.0050(16) -0.0059(16)
C4 0.064(3) 0.028(2) 0.039(2) 0.0055(16) 0.011(2) 0.0121(18)
C14 0.033(2) 0.0271(19) 0.045(2) 0.0120(16) -0.0064(17) -0.0049(16)
C17 0.022(2) 0.0316(19) 0.041(2) 0.0109(16) 0.0012(16) -0.0007(15)
C30 0.070(3) 0.029(2) 0.035(2) -0.0009(16) 0.025(2) 0.0140(19)
B1 0.019(2) 0.0175(18) 0.0171(17) 0.0014(14) -0.0012(13) -0.0020(15)
C5 0.030(2) 0.0278(18) 0.0232(18) 0.0067(14) -0.0024(14) 0.0040(15)
C15 0.030(2) 0.0224(19) 0.062(3) 0.0042(17) 0.0003(19) 0.0033(15)
C12 0.042(2) 0.0304(19) 0.0219(18) 0.0107(14) -0.0086(15) -0.0055(16)
B2 0.025(2) 0.0187(18) 0.0174(18) -0.0014(14) 0.0001(15) 0.0030(15)
C16 0.031(2) 0.038(2) 0.047(2) 0.0049(18) 0.0083(18) 0.0010(17)
C8 0.032(3) 0.055(3) 0.054(3) -0.009(2) 0.0015(19) -0.0144(19)
C24 0.030(2) 0.036(2) 0.046(2) 0.0079(17) -0.0070(16) -0.0162(16)
C9 0.047(3) 0.034(2) 0.0252(19) -0.0004(15) 0.0059(17) -0.0171(17)
C66 0.056(3) 0.0298(19) 0.0182(17) -0.0047(14) 0.0121(17) -0.0092(17)
C31 0.048(3) 0.0256(19) 0.065(3) -0.0034(19) 0.033(2) 0.0052(18)
C21 0.055(3) 0.033(2) 0.059(3) -0.0107(18) -0.007(2) -0.0117(19)
C3 0.073(3) 0.028(2) 0.057(3) 0.0215(19) 0.012(2) 0.006(2)
C2 0.076(3) 0.036(2) 0.050(3) 0.0223(19) 0.032(2) 0.008(2)
C7 0.028(2) 0.064(3) 0.032(2) -0.0142(19) -0.0025(15) 0.0055(19)
C6 0.066(3) 0.048(2) 0.044(2) 0.0212(19) 0.022(2) 0.028(2)

loop_
_atom_type_symbol
_atom_type_description
_atom_type_scat_dispersion_real
_atom_type_scat_dispersion_imag
_atom_type_scat_source
C C 0.0033 0.0016 'International Tables Vol C Tables 4.2.6.8 and 6.1.1.4'
H H 0.0000 0.0000 'International Tables Vol C Tables 4.2.6.8 and 6.1.1.4'
B B 0.0013 0.0007 'International Tables Vol C Tables 4.2.6.8 and 6.1.1.4'
N N 0.0061 0.0033 'International Tables Vol C Tables 4.2.6.8 and 6.1.1.4'
Ni Ni 0.3393 1.1124 'International Tables Vol C Tables 4.2.6.8 and 6.1.1.4'

loop_
_geom_angle_atom_site_label_1
_geom_angle_atom_site_label_2
_geom_angle_atom_site_label_3
_geom_angle
N1 Ni1 N3 159.97(10)
N1 Ni1 N2 82.78(9)
N3 Ni1 N2 77.58(9)
N1 Ni1 N4 117.13(9)
N3 Ni1 N4 82.77(9)
N2 Ni1 N4 159.70(9)
N1 Ni1 N6 85.61(10)
N3 Ni1 N6 91.58(9)
N2 Ni1 N6 93.31(10)
N4 Ni1 N6 92.29(10)
N1 Ni1 N5 86.87(9)
N3 Ni1 N5 99.86(9)
N2 Ni1 N5 98.68(10)
N4 Ni1 N5 79.58(9)
N6 Ni1 N5 164.94(9)
C5 N1 C1 117.6(2)
C5 N1 Ni1 113.57(19)
C1 N1 Ni1 128.1(2)
C12 N3 C9 110.9(2)
C12 N3 C11 113.0(2)
C9 N3 C11 109.1(2)
C12 N3 Ni1 107.37(17)
C9 N3 Ni1 109.21(17)
C11 N3 Ni1 107.13(17)
C18 N5 Ni1 162.8(2)
C41 C40 C45 114.4(3)
C41 C40 B1 125.6(3)
C45 C40 B1 120.0(3)
C10 N2 C6 111.3(2)
C10 N2 C7 109.7(2)
C6 N2 C7 110.4(3)
C10 N2 Ni1 107.54(19)
C6 N2 Ni1 110.20(17)
C7 N2 Ni1 107.58(19)
C47 C46 C51 114.6(3)
C47 C46 B2 122.8(2)
C51 C46 B2 122.1(2)
C29 C28 C33 114.5(3)
C29 C28 B1 125.4(3)
C33 C28 B1 120.1(3)
C26 C27 C22 123.8(3)
C26 C27 H27 118.1
C22 C27 H27 118.1
N5 C18 C19 178.4(3)
C23 C22 C27 114.1(3)
C23 C22 B1 125.6(2)
C27 C22 B1 120.1(2)
C50 C51 C46 122.9(3)
C50 C51 H51 118.6
C46 C51 H51 118.6
C25 C26 C27 120.1(3)
C25 C26 H26 119.9
C27 C26 H26 119.9
C17 N4 C13 118.7(3)
C17 N4 Ni1 127.0(2)
C13 N4 Ni1 111.38(19)
C54 C53 C52 123.0(3)
C54 C53 H53 118.5
C52 C53 H53 118.5
C60 C59 C58 123.1(3)
C60 C59 H59 118.5
C58 C59 H59 118.5
C43 C42 C41 119.7(3)
C43 C42 H42 120.2
C41 C42 H42 120.2
C69 C64 C65 114.5(3)
C69 C64 B2 121.7(3)
C65 C64 B2 123.8(3)
C55 C56 C57 120.8(3)
C55 C56 H56 119.6
C57 C56 H56 119.6
C48 C47 C46 122.9(3)
C48 C47 H47 118.5
C46 C47 H47 118.5
C20 N6 Ni1 169.2(3)
C44 C43 C42 119.0(3)
C44 C43 H43 120.5
C42 C43 H43 120.5
C38 C39 C34 122.4(3)
C38 C39 H39 118.8
C34 C39 H39 118.8
C63 C58 C59 113.9(3)
C63 C58 B2 125.0(3)
C59 C58 B2 121.1(3)
C66 C65 C64 122.7(3)
C66 C65 H65 118.6
C64 C65 H65 118.6
C61 C62 C63 120.0(3)
C61 C62 H62 120.0
C63 C62 H62 120.0
C32 C33 C28 123.0(3)
C32 C33 H33 118.5
C28 C33 H33 118.5
C40 C41 C42 123.5(3)
C40 C41 H41 118.2
C42 C41 H41 118.2
C60 C61 C62 119.0(3)
C60 C61 H61 120.5
C62 C61 H61 120.5
C24 C23 C22 122.5(3)
C24 C23 H23 118.8
C22 C23 H23 118.8
C44 C45 C40 123.4(3)
C44 C45 H45 118.3
C40 C45 H45 118.3
C55 C54 C53 120.3(3)
C55 C54 H54 119.8
C53 C54 H54 119.8
C43 C44 C45 120.0(3)
C43 C44 H44 120.0
C45 C44 H44 120.0
C62 C63 C58 123.5(3)
C62 C63 H63 118.2
C58 C63 H63 118.2
C39 C34 C35 115.4(3)
C39 C34 B1 124.2(2)
C35 C34 B1 120.4(2)
C37 C38 C39 120.3(3)
C37 C38 H38 119.8
C39 C38 H38 119.8
C54 C55 C56 118.5(3)
C54 C55 H55 120.8
C56 C55 H55 120.8
N6 C20 C21 179.6(4)
C53 C52 C57 114.8(3)
C53 C52 B2 123.4(3)
C57 C52 B2 121.8(3)
C28 C29 C30 123.0(3)
C28 C29 H29 118.5
C30 C29 H29 118.5
C37 C36 C35 120.0(3)
C37 C36 H36 120.0
C35 C36 H36 120.0
C68 C69 C64 123.8(3)
C68 C69 H69 118.1
C64 C69 H69 118.1
N4 C13 C14 121.4(3)
N4 C13 C12 116.0(3)
C14 C13 C12 122.7(3)
C67 C68 C69 119.0(3)
C67 C68 H68 120.5
C69 C68 H68 120.5
C66 C67 C68 119.5(3)
C66 C67 H67 120.3
C68 C67 H67 120.3
C38 C37 C36 119.1(3)
C38 C37 H37 120.5
C36 C37 H37 120.5
C49 C50 C51 120.4(3)
C49 C50 H50 119.8
C51 C50 H50 119.8
C26 C25 C24 118.4(3)
C26 C25 H25 120.8
C24 C25 H25 120.8
C49 C48 C47 120.3(3)
C49 C48 H48 119.8
C47 C48 H48 119.8
C61 C60 C59 120.4(3)
C61 C60 H60 119.8
C59 C60 H60 119.8
C31 C32 C33 119.8(3)
C31 C32 H32 120.1
C33 C32 H32 120.1
C18 C19 H19A 109.5
C18 C19 H19B 109.5
H19A C19 H19B 109.5
C18 C19 H19C 109.5
H19A C19 H19C 109.5
H19B C19 H19C 109.5
C36 C35 C34 122.7(3)
C36 C35 H35 118.6
C34 C35 H35 118.6
N1 C1 C2 122.9(3)
N1 C1 H1 118.6
C2 C1 H1 118.6
C56 C57 C52 122.6(3)
C56 C57 H57 118.7
C52 C57 H57 118.7
N3 C11 C10 110.3(2)
N3 C11 H11A 109.6
C10 C11 H11A 109.6
N3 C11 H11B 109.6
C10 C11 H11B 109.6
H11A C11 H11B 108.1
C50 C49 C48 118.8(3)
C50 C49 H49 120.6
C48 C49 H49 120.6
N2 C10 C11 110.9(2)
N2 C10 H10A 109.5
C11 C10 H10A 109.5
N2 C10 H10B 109.5
C11 C10 H10B 109.5
H10A C10 H10B 108.1
C3 C4 C5 119.1(3)
C3 C4 H4 120.4
C5 C4 H4 120.4
C15 C14 C13 119.2(3)
C15 C14 H14 120.4
C13 C14 H14 120.4
N4 C17 C16 122.7(3)
N4 C17 H17 118.6
C16 C17 H17 118.6
C31 C30 C29 119.9(3)
C31 C30 H30 120.1
C29 C30 H30 120.1
C22 B1 C34 111.4(2)
C22 B1 C28 111.5(2)
C34 B1 C28 105.6(2)
C22 B1 C40 106.5(2)
C34 B1 C40 110.1(2)
C28 B1 C40 111.8(2)
N1 C5 C4 122.6(3)
N1 C5 C6 118.1(3)
C4 C5 C6 119.2(3)
C14 C15 C16 119.4(3)
C14 C15 H15 120.3
C16 C15 H15 120.3
N3 C12 C13 110.2(2)
N3 C12 H12A 109.6
C13 C12 H12A 109.6
N3 C12 H12B 109.6
C13 C12 H12B 109.6
H12A C12 H12B 108.1
C52 B2 C64 109.9(2)
C52 B2 C46 108.1(2)
C64 B2 C46 110.4(2)
C52 B2 C58 109.3(2)
C64 B2 C58 108.7(2)
C46 B2 C58 110.4(2)
C17 C16 C15 118.6(3)
C17 C16 H16 120.7
C15 C16 H16 120.7
C7 C8 C9 118.5(3)
C7 C8 H8A 107.7
C9 C8 H8A 107.7
C7 C8 H8B 107.7
C9 C8 H8B 107.7
H8A C8 H8B 107.1
C25 C24 C23 121.1(3)
C25 C24 H24 119.5
C23 C24 H24 119.5
N3 C9 C8 112.5(3)
N3 C9 H9A 109.1
C8 C9 H9A 109.1
N3 C9 H9B 109.1
C8 C9 H9B 109.1
H9A C9 H9B 107.8
C67 C66 C65 120.4(3)
C67 C66 H66 119.8
C65 C66 H66 119.8
C30 C31 C32 119.6(3)
C30 C31 H31 120.2
C32 C31 H31 120.2
C20 C21 H21A 109.5
C20 C21 H21B 109.5
H21A C21 H21B 109.5
C20 C21 H21C 109.5
H21A C21 H21C 109.5
H21B C21 H21C 109.5
C4 C3 C2 118.8(3)
C4 C3 H3 120.6
C2 C3 H3 120.6
C1 C2 C3 118.9(3)
C1 C2 H2 120.5
C3 C2 H2 120.5
N2 C7 C8 112.7(3)
N2 C7 H7A 109.0
C8 C7 H7A 109.0
N2 C7 H7B 109.0
C8 C7 H7B 109.0
H7A C7 H7B 107.8
N2 C6 C5 113.7(2)
N2 C6 H6A 108.8
C5 C6 H6A 108.8
N2 C6 H6B 108.8
C5 C6 H6B 108.8
H6A C6 H6B 107.7

loop_
_geom_bond_atom_site_label_1
_geom_bond_atom_site_label_2
_geom_bond_distance
Ni1 N1 2.065(2)
Ni1 N3 2.076(2)
Ni1 N2 2.078(2)
Ni1 N4 2.079(2)
Ni1 N6 2.097(3)
Ni1 N5 2.183(2)
N1 C5 1.339(3)
N1 C1 1.348(3)
N3 C12 1.479(3)
N3 C9 1.483(3)
N3 C11 1.492(3)
N5 C18 1.142(3)
C40 C41 1.392(4)
C40 C45 1.401(3)
C40 B1 1.655(4)
N2 C10 1.477(3)
N2 C6 1.483(3)
N2 C7 1.489(4)
C46 C47 1.403(4)
C46 C51 1.406(3)
C46 B2 1.643(4)
C28 C29 1.396(4)
C28 C33 1.402(4)
C28 B1 1.646(4)
C27 C26 1.383(4)
C27 C22 1.406(3)
C27 H27 0.9300
C18 C19 1.459(4)
C22 C23 1.403(4)
C22 B1 1.637(4)
C51 C50 1.393(3)
C51 H51 0.9300
C26 C25 1.378(4)
C26 H26 0.9300
N4 C17 1.336(3)
N4 C13 1.350(3)
C53 C54 1.391(4)
C53 C52 1.397(4)
C53 H53 0.9300
C59 C60 1.384(4)
C59 C58 1.411(3)
C59 H59 0.9300
C42 C43 1.383(4)
C42 C41 1.396(3)
C42 H42 0.9300
C64 C69 1.401(4)
C64 C65 1.402(4)
C64 B2 1.642(4)
C56 C55 1.379(4)
C56 C57 1.385(4)
C56 H56 0.9300
C47 C48 1.394(4)
C47 H47 0.9300
N6 C20 1.126(4)
C43 C44 1.377(4)
C43 H43 0.9300
C39 C38 1.393(3)
C39 C34 1.394(3)
C39 H39 0.9300
C58 C63 1.399(4)
C58 B2 1.650(4)
C65 C66 1.394(4)
C65 H65 0.9300
C62 C61 1.377(4)
C62 C63 1.386(4)
C62 H62 0.9300
C33 C32 1.394(4)
C33 H33 0.9300
C41 H41 0.9300
C61 C60 1.372(4)
C61 H61 0.9300
C23 C24 1.392(4)
C23 H23 0.9300
C45 C44 1.390(4)
C45 H45 0.9300
C54 C55 1.379(4)
C54 H54 0.9300
C44 H44 0.9300
C63 H63 0.9300
C34 C35 1.400(3)
C34 B1 1.640(4)
C38 C37 1.373(4)
C38 H38 0.9300
C55 H55 0.9300
C20 C21 1.459(4)
C52 C57 1.405(4)
C52 B2 1.639(4)
C29 C30 1.397(4)
C29 H29 0.9300
C36 C37 1.382(4)
C36 C35 1.385(4)
C36 H36 0.9300
C69 C68 1.390(3)
C69 H69 0.9300
C13 C14 1.386(4)
C13 C12 1.502(4)
C68 C67 1.390(4)
C68 H68 0.9300
C67 C66 1.370(4)
C67 H67 0.9300
C37 H37 0.9300
C50 C49 1.378(4)
C50 H50 0.9300
C25 C24 1.379(4)
C25 H25 0.9300
C48 C49 1.379(4)
C48 H48 0.9300
C60 H60 0.9300
C32 C31 1.373(4)
C32 H32 0.9300
C19 H19A 0.9600
C19 H19B 0.9600
C19 H19C 0.9600
C35 H35 0.9300
C1 C2 1.365(4)
C1 H1 0.9300
C57 H57 0.9300
C11 C10 1.559(4)
C11 H11A 0.9700
C11 H11B 0.9700
C49 H49 0.9300
C10 H10A 0.9700
C10 H10B 0.9700
C4 C3 1.373(4)
C4 C5 1.376(4)
C4 H4 0.9300
C14 C15 1.374(4)
C14 H14 0.9300
C17 C16 1.378(4)
C17 H17 0.9300
C30 C31 1.369(5)
C30 H30 0.9300
C5 C6 1.507(4)
C15 C16 1.379(4)
C15 H15 0.9300
C12 H12A 0.9700
C12 H12B 0.9700
C16 H16 0.9300
C8 C7 1.508(4)
C8 C9 1.515(4)
C8 H8A 0.9700
C8 H8B 0.9700
C24 H24 0.9300
C9 H9A 0.9700
C9 H9B 0.9700
C66 H66 0.9300
C31 H31 0.9300
C21 H21A 0.9600
C21 H21B 0.9600
C21 H21C 0.9600
C3 C2 1.385(4)
C3 H3 0.9300
C2 H2 0.9300
C7 H7A 0.9700
C7 H7B 0.9700
C6 H6A 0.9700
C6 H6B 0.9700

loop_
_geom_torsion_atom_site_label_1
_geom_torsion_atom_site_label_2
_geom_torsion_atom_site_label_3
_geom_torsion_atom_site_label_4
_geom_torsion
C26 C27 C22 C23 0.2(4)
C26 C27 C22 B1 175.9(2)
C47 C46 C51 C50 0.2(4)
B2 C46 C51 C50 -172.1(3)
C22 C27 C26 C25 0.6(4)
C51 C46 C47 C48 -0.3(4)
B2 C46 C47 C48 171.9(3)
C41 C42 C43 C44 -0.7(4)
C60 C59 C58 C63 0.0(4)
C60 C59 C58 B2 179.4(3)
C69 C64 C65 C66 -0.8(4)
B2 C64 C65 C66 -179.9(2)
C29 C28 C33 C32 -5.5(4)
B1 C28 C33 C32 175.3(2)
C45 C40 C41 C42 -1.0(4)
B1 C40 C41 C42 176.4(2)
C43 C42 C41 C40 1.1(4)
C63 C62 C61 C60 -0.2(5)
C27 C22 C23 C24 -0.1(4)
B1 C22 C23 C24 -175.6(3)
C41 C40 C45 C44 0.6(4)
B1 C40 C45 C44 -177.0(2)
C52 C53 C54 C55 0.1(5)
C42 C43 C44 C45 0.3(4)
C40 C45 C44 C43 -0.3(4)
C61 C62 C63 C58 -0.2(5)
C59 C58 C63 C62 0.3(4)
B2 C58 C63 C62 -179.1(3)
C38 C39 C34 C35 0.1(4)
C38 C39 C34 B1 179.0(3)
C34 C39 C38 C37 2.0(5)
C53 C54 C55 C56 -0.7(5)
C57 C56 C55 C54 0.9(5)
C54 C53 C52 C57 0.4(4)
C54 C53 C52 B2 178.0(3)
C33 C28 C29 C30 3.8(4)
B1 C28 C29 C30 -177.1(3)
C65 C64 C69 C68 -0.2(4)
B2 C64 C69 C68 179.0(3)
C17 N4 C13 C14 1.9(4)
Ni1 N4 C13 C14 -159.9(2)
C17 N4 C13 C12 -177.4(3)
Ni1 N4 C13 C12 20.7(3)
C64 C69 C68 C67 1.2(4)
C69 C68 C67 C66 -1.3(4)
C39 C38 C37 C36 -2.1(5)
C35 C36 C37 C38 0.2(5)
C46 C51 C50 C49 0.5(5)
C27 C26 C25 C24 -1.4(4)
C46 C47 C48 C49 -0.2(5)
C62 C61 C60 C59 0.5(5)
C58 C59 C60 C61 -0.4(5)
C28 C33 C32 C31 2.9(4)
C37 C36 C35 C34 2.0(5)
C39 C34 C35 C36 -2.1(4)
B1 C34 C35 C36 179.0(3)
C5 N1 C1 C2 -1.4(5)
Ni1 N1 C1 C2 168.2(3)
C55 C56 C57 C52 -0.3(5)
C53 C52 C57 C56 -0.3(4)
B2 C52 C57 C56 -177.9(3)
C12 N3 C11 C10 -153.7(2)
C9 N3 C11 C10 82.5(3)
Ni1 N3 C11 C10 -35.6(3)
C51 C50 C49 C48 -1.0(5)
C47 C48 C49 C50 0.8(5)
C6 N2 C10 C11 155.4(3)
C7 N2 C10 C11 -82.2(3)
Ni1 N2 C10 C11 34.5(3)
N3 C11 C10 N2 0.7(3)
N4 C13 C14 C15 -0.9(5)
C12 C13 C14 C15 178.4(3)
C13 N4 C17 C16 -1.2(5)
Ni1 N4 C17 C16 157.5(2)
C28 C29 C30 C31 0.6(5)
C23 C22 B1 C34 -4.5(4)
C27 C22 B1 C34 -179.7(2)
C23 C22 B1 C28 -122.3(3)
C27 C22 B1 C28 62.6(3)
C23 C22 B1 C40 115.6(3)
C27 C22 B1 C40 -59.6(3)
C39 C34 B1 C22 123.7(3)
C35 C34 B1 C22 -57.5(3)
C39 C34 B1 C28 -115.1(3)
C35 C34 B1 C28 63.7(3)
C39 C34 B1 C40 5.7(4)
C35 C34 B1 C40 -175.5(3)
C29 C28 B1 C22 -0.4(4)
C33 C28 B1 C22 178.7(2)
C29 C28 B1 C34 -121.6(3)
C33 C28 B1 C34 57.5(3)
C29 C28 B1 C40 118.7(3)
C33 C28 B1 C40 -62.2(3)
C41 C40 B1 C22 147.1(3)
C45 C40 B1 C22 -35.6(3)
C41 C40 B1 C34 -91.9(3)
C45 C40 B1 C34 85.4(3)
C41 C40 B1 C28 25.1(4)
C45 C40 B1 C28 -157.6(2)
C1 N1 C5 C4 1.7(5)
Ni1 N1 C5 C4 -169.4(3)
C1 N1 C5 C6 -179.9(3)
Ni1 N1 C5 C6 9.1(4)
C3 C4 C5 N1 -0.9(5)
C3 C4 C5 C6 -179.4(3)
C13 C14 C15 C16 -0.9(5)
C9 N3 C12 C13 -84.2(3)
C11 N3 C12 C13 152.9(2)
Ni1 N3 C12 C13 35.0(3)
N4 C13 C12 N3 -38.5(4)
C14 C13 C12 N3 142.2(3)
C53 C52 B2 C64 -97.7(3)
C57 C52 B2 C64 79.7(3)
C53 C52 B2 C46 22.9(3)
C57 C52 B2 C46 -159.7(2)
C53 C52 B2 C58 143.1(3)
C57 C52 B2 C58 -39.5(3)
C69 C64 B2 C52 167.9(2)
C65 C64 B2 C52 -13.0(4)
C69 C64 B2 C46 48.7(3)
C65 C64 B2 C46 -132.2(3)
C69 C64 B2 C58 -72.6(3)
C65 C64 B2 C58 106.6(3)
C47 C46 B2 C52 -92.5(3)
C51 C46 B2 C52 79.2(3)
C47 C46 B2 C64 27.8(4)
C51 C46 B2 C64 -160.5(3)
C47 C46 B2 C58 148.0(3)
C51 C46 B2 C58 -40.3(4)
C63 C58 B2 C52 140.9(3)
C59 C58 B2 C52 -38.5(3)
C63 C58 B2 C64 20.9(4)
C59 C58 B2 C64 -158.5(2)
C63 C58 B2 C46 -100.3(3)
C59 C58 B2 C46 80.3(3)
N4 C17 C16 C15 -0.6(5)
C14 C15 C16 C17 1.6(5)
C26 C25 C24 C23 1.5(5)
C22 C23 C24 C25 -0.7(5)
C12 N3 C9 C8 -172.9(2)
C11 N3 C9 C8 -47.9(3)
Ni1 N3 C9 C8 68.9(3)
C7 C8 C9 N3 -44.9(4)
C68 C67 C66 C65 0.4(4)
C64 C65 C66 C67 0.7(4)
C29 C30 C31 C32 -3.5(5)
C33 C32 C31 C30 1.9(5)
C5 C4 C3 C2 -0.2(6)
N1 C1 C2 C3 0.3(6)
C4 C3 C2 C1 0.4(6)
C10 N2 C7 C8 45.4(3)
C6 N2 C7 C8 168.4(2)
Ni1 N2 C7 C8 -71.3(3)
C9 C8 C7 N2 46.5(4)
C10 N2 C6 C5 -128.6(3)
C7 N2 C6 C5 109.3(3)
Ni1 N2 C6 C5 -9.4(4)
N1 C5 C6 N2 0.4(5)
C4 C5 C6 N2 178.9(3)
